data_4037512
loop_
_publ_author_name
'Huang, Qiu-Xia'
'Zheng, Qu-Tong'
'Duan, Yaya'
'Lin, Jin-Hong'
'Xiao, Ji-Chang'
'Zheng, Xing'

_publ_section_title
;
 Diastereoselective Synthesis of CF<sub>3</sub>-Containing Vicinal
 Diamines.
;
_journal_issue 15
_journal_name_full 'The Journal of organic chemistry'
_journal_page_first 8273
_journal_page_last 8281
_journal_paper_doi 10.1021/acs.joc.7b01261
_journal_volume 82
_journal_year 2017
_chemical_formula_sum 'C19 H20 F3 N O3 S'
_chemical_formula_weight 399.42
_space_group_crystal_system triclinic
_space_group_IT_number 2
_space_group_name_Hall '-P 1'
_space_group_name_H-M_alt 'P -1'
_atom_sites_solution_hydrogens mixed
_audit_creation_method SHELXL-2013
_cell_angle_alpha 97.645(3)
_cell_angle_beta 97.068(3)
_cell_angle_gamma 96.897(3)
_cell_formula_units_Z 2
_cell_length_a 8.9029(13)
_cell_length_b 10.2491(15)
_cell_length_c 10.8402(16)
_cell_measurement_reflns_used 2139
_cell_measurement_temperature 293(2)
_cell_measurement_theta_max 49.034
_cell_measurement_theta_min 5.139
_cell_volume 963.5(2)
_computing_cell_refinement 'Bruker SMART'
_computing_data_collection 'Bruker SMART'
_computing_data_reduction 'Bruker SHELXTL'
_computing_molecular_graphics 'Bruker SHELXTL'
_computing_publication_material 'Bruker SHELXTL'
_computing_structure_refinement 'SHELXL-2013 (Sheldrick, 2013)'
_computing_structure_solution 'Bruker SHELXTL'
_diffrn_ambient_temperature 293(2)
_diffrn_measured_fraction_theta_full 0.984
_diffrn_measured_fraction_theta_max 0.984
_diffrn_measurement_device_type 'CCD area detector'
_diffrn_measurement_method 'phi and omega scans'
_diffrn_radiation_type MoK\a
_diffrn_radiation_wavelength 0.71073
_diffrn_reflns_av_R_equivalents 0.0352
_diffrn_reflns_av_unetI/netI 0.0654
_diffrn_reflns_Laue_measured_fraction_full 0.984
_diffrn_reflns_Laue_measured_fraction_max 0.984
_diffrn_reflns_limit_h_max 10
_diffrn_reflns_limit_h_min -10
_diffrn_reflns_limit_k_max 12
_diffrn_reflns_limit_k_min -12
_diffrn_reflns_limit_l_max 13
_diffrn_reflns_limit_l_min -10
_diffrn_reflns_number 5722
_diffrn_reflns_point_group_measured_fraction_full 0.984
_diffrn_reflns_point_group_measured_fraction_max 0.984
_diffrn_reflns_theta_full 25.242
_diffrn_reflns_theta_max 25.999
_diffrn_reflns_theta_min 1.915
_exptl_absorpt_coefficient_mu 0.215
_exptl_absorpt_correction_T_max 0.7457
_exptl_absorpt_correction_T_min 0.6403
_exptl_absorpt_correction_type multi-scan
_exptl_absorpt_process_details sadabs
_exptl_crystal_colour colorless
_exptl_crystal_density_diffrn 1.377
_exptl_crystal_description prismatic
_exptl_crystal_F_000 416
_exptl_crystal_size_max 0.213
_exptl_crystal_size_mid 0.175
_exptl_crystal_size_min 0.123
_refine_diff_density_max 0.355
_refine_diff_density_min -0.355
_refine_diff_density_rms 0.095
_refine_ls_extinction_coef 0.036(6)
_refine_ls_extinction_expression Fc^*^=kFc[1+0.001xFc^2^\l^3^/sin(2\q)]^-1/4^
_refine_ls_extinction_method SHELXL
_refine_ls_goodness_of_fit_ref 1.051
_refine_ls_hydrogen_treatment mixed
_refine_ls_matrix_type full
_refine_ls_number_parameters 251
_refine_ls_number_reflns 3722
_refine_ls_number_restraints 1
_refine_ls_restrained_S_all 1.051
_refine_ls_R_factor_all 0.0760
_refine_ls_R_factor_gt 0.0654
_refine_ls_shift/su_max 0.000
_refine_ls_shift/su_mean 0.000
_refine_ls_structure_factor_coef Fsqd
_refine_ls_weighting_details 'w=1/[\s^2^(Fo^2^)+(0.1069P)^2^+0.2662P] where P=(Fo^2^+2Fc^2^)/3'
_refine_ls_weighting_scheme calc
_refine_ls_wR_factor_gt 0.1790
_refine_ls_wR_factor_ref 0.1909
_reflns_Friedel_coverage 0.000
_reflns_number_gt 3020
_reflns_number_total 3722
_reflns_threshold_expression 'I > 2\s(I)'
_cod_data_source_file jo7b01261_si_002.cif
_cod_data_source_block cd214187_5
_cod_database_code 4037512
_shelx_space_group_comment
; 
The symmetry employed for this shelxl refinement is uniquely defined 
by the following loop, which should always be used as a source of 
symmetry information in preference to the above space-group names. 
They are only intended as comments. 
;
_shelxl_version_number 2013-4

loop_
_space_group_symop_operation_xyz
'x, y, z'
'-x, -y, -z'

loop_
_atom_site_label
_atom_site_type_symbol
_atom_site_fract_x
_atom_site_fract_y
_atom_site_fract_z
_atom_site_U_iso_or_equiv
_atom_site_adp_type
_atom_site_occupancy
_atom_site_site_symmetry_order
_atom_site_calc_flag
_atom_site_refinement_flags_posn
_atom_site_refinement_flags_adp
S1 S 0.49909(7) 0.65261(6) 0.67000(6) 0.0481(3) Uani 1 1 d . .
O1 O 0.9158(2) 0.5121(2) 0.6807(2) 0.0637(6) Uani 1 1 d . .
O2 O 0.4519(2) 0.6942(2) 0.78793(19) 0.0614(5) Uani 1 1 d . .
O3 O 0.3894(2) 0.5803(2) 0.56869(19) 0.0589(5) Uani 1 1 d . .
N1 N 0.6293(2) 0.5581(2) 0.6937(2) 0.0483(5) Uani 1 1 d D .
F1 F 0.7829(3) 0.4578(2) 0.9823(2) 0.0995(8) Uani 1 1 d . .
F2 F 0.7244(3) 0.33786(18) 0.8032(3) 0.1089(9) Uani 1 1 d . .
F3 F 0.5543(3) 0.4282(2) 0.8916(2) 0.0965(7) Uani 1 1 d . .
C1 C 0.7313(3) 0.5698(2) 0.8092(2) 0.0439(6) Uani 1 1 d . .
H1 H 0.7092 0.6457 0.8658 0.053 Uiso 1 1 calc R U
C2 C 0.6975(4) 0.4468(3) 0.8697(3) 0.0625(8) Uani 1 1 d . .
C3 C 0.9001(3) 0.5964(3) 0.7920(3) 0.0499(6) Uani 1 1 d . .
H3 H 0.9621 0.5698 0.8632 0.060 Uiso 1 1 calc R U
C4 C 0.9502(3) 0.7400(3) 0.7879(3) 0.0567(7) Uani 1 1 d . .
H4 H 0.8949 0.7816 0.7300 0.068 Uiso 1 1 calc R U
C5 C 1.0689(3) 0.8107(3) 0.8622(3) 0.0607(8) Uani 1 1 d . .
H5 H 1.1235 0.7659 0.9177 0.073 Uiso 1 1 calc R U
C6 C 1.1241(3) 0.9521(3) 0.8668(3) 0.0567(7) Uani 1 1 d . .
C7 C 1.0310(4) 1.0403(3) 0.8253(4) 0.0724(9) Uani 1 1 d . .
H7 H 0.9291 1.0099 0.7936 0.087 Uiso 1 1 calc R U
C8 C 1.0861(4) 1.1732(3) 0.8297(4) 0.0763(9) Uani 1 1 d . .
H8 H 1.0211 1.2314 0.8025 0.092 Uiso 1 1 calc R U
C9 C 1.2360(4) 1.2187(3) 0.8741(3) 0.0701(9) Uani 1 1 d . .
H9 H 1.2734 1.3078 0.8761 0.084 Uiso 1 1 calc R U
C10 C 1.3302(4) 1.1344(4) 0.9151(4) 0.0814(11) Uani 1 1 d . .
H10 H 1.4325 1.1654 0.9445 0.098 Uiso 1 1 calc R U
C11 C 1.2743(4) 1.0017(3) 0.9133(4) 0.0747(10) Uani 1 1 d . .
H11 H 1.3393 0.9452 0.9439 0.090 Uiso 1 1 calc R U
C12 C 1.0692(4) 0.5040(4) 0.6641(4) 0.0814(10) Uani 1 1 d . .
H12A H 1.1192 0.5903 0.6566 0.122 Uiso 1 1 calc R U
H12B H 1.0723 0.4435 0.5891 0.122 Uiso 1 1 calc R U
H12C H 1.1206 0.4725 0.7351 0.122 Uiso 1 1 calc R U
C13 C 0.5860(3) 0.7941(3) 0.6153(3) 0.0490(6) Uani 1 1 d . .
C14 C 0.5903(4) 0.9190(3) 0.6829(3) 0.0637(8) Uani 1 1 d . .
H14 H 0.5460 0.9295 0.7564 0.076 Uiso 1 1 calc R U
C15 C 0.6612(4) 1.0281(3) 0.6398(4) 0.0721(9) Uani 1 1 d . .
H15 H 0.6627 1.1123 0.6845 0.087 Uiso 1 1 calc R U
C16 C 0.7294(3) 1.0157(3) 0.5330(3) 0.0653(8) Uani 1 1 d . .
C17 C 0.7216(4) 0.8892(4) 0.4663(3) 0.0729(9) Uani 1 1 d . .
H17 H 0.7654 0.8785 0.3927 0.088 Uiso 1 1 calc R U
C18 C 0.6505(4) 0.7791(3) 0.5065(3) 0.0625(8) Uani 1 1 d . .
H18 H 0.6461 0.6952 0.4603 0.075 Uiso 1 1 calc R U
C19 C 0.8117(5) 1.1336(4) 0.4890(4) 0.0942(13) Uani 1 1 d . .
H19A H 0.7989 1.2134 0.5416 0.141 Uiso 1 1 calc R U
H19B H 0.7703 1.1373 0.4037 0.141 Uiso 1 1 calc R U
H19C H 0.9185 1.1256 0.4935 0.141 Uiso 1 1 calc R U
H1A H 0.654(3) 0.521(3) 0.632(2) 0.044(7) Uiso 1 1 d D .

loop_
_atom_site_aniso_label
_atom_site_aniso_U_11
_atom_site_aniso_U_22
_atom_site_aniso_U_33
_atom_site_aniso_U_23
_atom_site_aniso_U_13
_atom_site_aniso_U_12
S1 0.0335(4) 0.0567(4) 0.0499(4) -0.0062(3) 0.0049(3) 0.0063(3)
O1 0.0411(10) 0.0753(13) 0.0702(13) -0.0037(10) 0.0120(9) 0.0018(9)
O2 0.0509(11) 0.0735(13) 0.0581(12) -0.0054(10) 0.0139(9) 0.0123(9)
O3 0.0358(9) 0.0704(12) 0.0623(12) -0.0088(10) -0.0018(8) 0.0044(8)
N1 0.0405(11) 0.0533(12) 0.0463(12) -0.0082(10) 0.0028(9) 0.0075(9)
F1 0.1196(19) 0.1004(16) 0.0829(15) 0.0475(12) -0.0013(13) 0.0113(14)
F2 0.154(2) 0.0437(10) 0.135(2) 0.0081(11) 0.0578(18) 0.0083(12)
F3 0.0789(14) 0.0962(15) 0.1225(18) 0.0413(13) 0.0385(13) -0.0082(11)
C1 0.0403(12) 0.0434(12) 0.0449(13) 0.0018(10) 0.0046(10) 0.0001(10)
C2 0.0632(18) 0.0508(15) 0.074(2) 0.0085(14) 0.0183(15) 0.0016(13)
C3 0.0376(13) 0.0520(14) 0.0555(15) 0.0088(12) -0.0026(11) -0.0032(10)
C4 0.0461(14) 0.0588(16) 0.0616(17) 0.0179(13) -0.0022(12) -0.0071(12)
C5 0.0509(16) 0.0602(16) 0.0639(17) 0.0133(14) -0.0108(13) -0.0062(13)
C6 0.0481(15) 0.0598(16) 0.0562(16) 0.0055(13) -0.0010(12) -0.0050(12)
C7 0.0496(17) 0.0680(19) 0.094(2) 0.0116(17) -0.0015(16) -0.0027(14)
C8 0.070(2) 0.0644(19) 0.094(3) 0.0113(18) 0.0090(18) 0.0106(16)
C9 0.077(2) 0.0494(16) 0.075(2) -0.0029(14) 0.0115(17) -0.0107(15)
C10 0.0560(18) 0.074(2) 0.099(3) -0.0005(19) -0.0082(18) -0.0164(17)
C11 0.0540(17) 0.0659(18) 0.091(2) 0.0050(17) -0.0177(16) -0.0075(14)
C12 0.0527(18) 0.094(3) 0.104(3) 0.018(2) 0.0249(18) 0.0167(17)
C13 0.0372(12) 0.0536(14) 0.0523(14) -0.0023(11) -0.0016(11) 0.0107(11)
C14 0.0565(17) 0.0606(17) 0.0679(18) -0.0114(14) 0.0064(14) 0.0097(13)
C15 0.0626(19) 0.0534(17) 0.093(2) -0.0053(16) -0.0008(17) 0.0094(14)
C16 0.0497(16) 0.0672(18) 0.077(2) 0.0185(16) -0.0066(15) 0.0076(14)
C17 0.074(2) 0.082(2) 0.0627(19) 0.0098(17) 0.0105(16) 0.0126(17)
C18 0.0673(19) 0.0614(17) 0.0567(17) -0.0017(14) 0.0096(14) 0.0110(14)
C19 0.076(2) 0.084(2) 0.124(3) 0.040(2) 0.004(2) 0.004(2)

loop_
_atom_type_symbol
_atom_type_description
_atom_type_scat_dispersion_real
_atom_type_scat_dispersion_imag
_atom_type_scat_source
C C 0.0033 0.0016 'International Tables Vol C Tables 4.2.6.8 and 6.1.1.4'
H H 0.0000 0.0000 'International Tables Vol C Tables 4.2.6.8 and 6.1.1.4'
N N 0.0061 0.0033 'International Tables Vol C Tables 4.2.6.8 and 6.1.1.4'
O O 0.0106 0.0060 'International Tables Vol C Tables 4.2.6.8 and 6.1.1.4'
F F 0.0171 0.0103 'International Tables Vol C Tables 4.2.6.8 and 6.1.1.4'
S S 0.1246 0.1234 'International Tables Vol C Tables 4.2.6.8 and 6.1.1.4'

loop_
_geom_angle_atom_site_label_1
_geom_angle_atom_site_label_2
_geom_angle_atom_site_label_3
_geom_angle
O2 S1 O3 119.76(12)
O2 S1 N1 107.72(12)
O3 S1 N1 105.90(12)
O2 S1 C13 108.47(13)
O3 S1 C13 107.31(12)
N1 S1 C13 107.04(12)
C12 O1 C3 113.4(2)
C1 N1 S1 123.96(18)
C1 N1 H1A 118(2)
S1 N1 H1A 115(2)
N1 C1 C2 109.1(2)
N1 C1 C3 113.0(2)
C2 C1 C3 111.8(2)
N1 C1 H1 107.6
C2 C1 H1 107.6
C3 C1 H1 107.6
F2 C2 F3 107.9(3)
F2 C2 F1 106.6(3)
F3 C2 F1 105.4(3)
F2 C2 C1 113.5(3)
F3 C2 C1 112.0(3)
F1 C2 C1 111.1(2)
O1 C3 C4 113.2(2)
O1 C3 C1 105.98(19)
C4 C3 C1 111.9(2)
O1 C3 H3 108.5
C4 C3 H3 108.5
C1 C3 H3 108.5
C5 C4 C3 123.4(3)
C5 C4 H4 118.3
C3 C4 H4 118.3
C4 C5 C6 127.2(3)
C4 C5 H5 116.4
C6 C5 H5 116.4
C11 C6 C7 117.4(3)
C11 C6 C5 120.2(3)
C7 C6 C5 122.4(3)
C6 C7 C8 121.3(3)
C6 C7 H7 119.3
C8 C7 H7 119.3
C9 C8 C7 119.9(3)
C9 C8 H8 120.0
C7 C8 H8 120.0
C10 C9 C8 120.1(3)
C10 C9 H9 120.0
C8 C9 H9 120.0
C9 C10 C11 120.1(3)
C9 C10 H10 119.9
C11 C10 H10 119.9
C6 C11 C10 121.2(3)
C6 C11 H11 119.4
C10 C11 H11 119.4
O1 C12 H12A 109.5
O1 C12 H12B 109.5
H12A C12 H12B 109.5
O1 C12 H12C 109.5
H12A C12 H12C 109.5
H12B C12 H12C 109.5
C18 C13 C14 120.4(3)
C18 C13 S1 119.8(2)
C14 C13 S1 119.9(2)
C15 C14 C13 119.0(3)
C15 C14 H14 120.5
C13 C14 H14 120.5
C16 C15 C14 121.9(3)
C16 C15 H15 119.1
C14 C15 H15 119.1
C15 C16 C17 117.7(3)
C15 C16 C19 121.8(3)
C17 C16 C19 120.4(4)
C18 C17 C16 121.6(3)
C18 C17 H17 119.2
C16 C17 H17 119.2
C13 C18 C17 119.5(3)
C13 C18 H18 120.3
C17 C18 H18 120.3
C16 C19 H19A 109.5
C16 C19 H19B 109.5
H19A C19 H19B 109.5
C16 C19 H19C 109.5
H19A C19 H19C 109.5
H19B C19 H19C 109.5

loop_
_geom_bond_atom_site_label_1
_geom_bond_atom_site_label_2
_geom_bond_distance
S1 O2 1.422(2)
S1 O3 1.4335(19)
S1 N1 1.616(2)
S1 C13 1.768(3)
O1 C12 1.410(4)
O1 C3 1.419(3)
N1 C1 1.435(3)
N1 H1A 0.793(17)
F1 C2 1.340(4)
F2 C2 1.310(4)
F3 C2 1.321(4)
C1 C2 1.512(4)
C1 C3 1.534(4)
C1 H1 0.9800
C3 C4 1.493(4)
C3 H3 0.9800
C4 C5 1.320(4)
C4 H4 0.9300
C5 C6 1.466(4)
C5 H5 0.9300
C6 C11 1.380(4)
C6 C7 1.380(4)
C7 C8 1.383(5)
C7 H7 0.9300
C8 C9 1.364(5)
C8 H8 0.9300
C9 C10 1.354(5)
C9 H9 0.9300
C10 C11 1.388(5)
C10 H10 0.9300
C11 H11 0.9300
C12 H12A 0.9600
C12 H12B 0.9600
C12 H12C 0.9600
C13 C18 1.372(4)
C13 C14 1.382(4)
C14 C15 1.382(5)
C14 H14 0.9300
C15 C16 1.370(5)
C15 H15 0.9300
C16 C17 1.388(5)
C16 C19 1.500(5)
C17 C18 1.374(5)
C17 H17 0.9300
C18 H18 0.9300
C19 H19A 0.9600
C19 H19B 0.9600
C19 H19C 0.9600

loop_
_geom_hbond_atom_site_label_D
_geom_hbond_atom_site_label_H
_geom_hbond_atom_site_label_A
_geom_hbond_distance_DH
_geom_hbond_distance_HA
_geom_hbond_distance_DA
_geom_hbond_angle_DHA
_geom_hbond_site_symmetry_A
N1 H1A O3 0.793(17) 2.25(2) 2.980(3) 154(3) 2_666
N1 H1A O3 0.793(17) 2.25(2) 2.980(3) 154(3) 2_666

loop_
_geom_torsion_atom_site_label_1
_geom_torsion_atom_site_label_2
_geom_torsion_atom_site_label_3
_geom_torsion_atom_site_label_4
_geom_torsion
O2 S1 N1 C1 -29.2(2)
O3 S1 N1 C1 -158.5(2)
C13 S1 N1 C1 87.3(2)
S1 N1 C1 C2 114.0(2)
S1 N1 C1 C3 -121.0(2)
N1 C1 C2 F2 64.3(3)
C3 C1 C2 F2 -61.4(3)
N1 C1 C2 F3 -58.1(3)
C3 C1 C2 F3 176.2(2)
N1 C1 C2 F1 -175.6(2)
C3 C1 C2 F1 58.6(3)
C12 O1 C3 C4 68.9(3)
C12 O1 C3 C1 -168.0(3)
N1 C1 C3 O1 -42.1(3)
C2 C1 C3 O1 81.5(3)
N1 C1 C3 C4 81.8(3)
C2 C1 C3 C4 -154.6(2)
O1 C3 C4 C5 -114.4(3)
C1 C3 C4 C5 125.9(3)
C3 C4 C5 C6 -178.5(3)
C4 C5 C6 C11 -156.7(4)
C4 C5 C6 C7 22.9(5)
C11 C6 C7 C8 0.1(5)
C5 C6 C7 C8 -179.5(3)
C6 C7 C8 C9 1.0(6)
C7 C8 C9 C10 -0.8(6)
C8 C9 C10 C11 -0.6(6)
C7 C6 C11 C10 -1.6(6)
C5 C6 C11 C10 178.1(3)
C9 C10 C11 C6 1.8(6)
O2 S1 C13 C18 175.8(2)
O3 S1 C13 C18 -53.5(2)
N1 S1 C13 C18 59.8(2)
O2 S1 C13 C14 -3.5(3)
O3 S1 C13 C14 127.2(2)
N1 S1 C13 C14 -119.5(2)
C18 C13 C14 C15 -0.4(4)
S1 C13 C14 C15 178.8(2)
C13 C14 C15 C16 -1.0(5)
C14 C15 C16 C17 1.8(5)
C14 C15 C16 C19 -177.6(3)
C15 C16 C17 C18 -1.2(5)
C19 C16 C17 C18 178.2(3)
C14 C13 C18 C17 1.0(4)
S1 C13 C18 C17 -178.2(2)
C16 C17 C18 C13 -0.2(5)
